data_4126549
loop_
_publ_author_name
'Morrison, Gregory'
'Latshaw, Allison M.'
'Spagnuolo, Nicholas R.'
'Zur Loye, Hans-Conrad'

_publ_section_title
;
 Observation of Intense X-ray Scintillation in a Family of Mixed Anion
 Silicates, Cs3RESi4O10F2 (RE = Y, Eu-Lu), Obtained via an Enhanced Flux
 Crystal Growth Technique.
;
_journal_name_full 'Journal of the American Chemical Society'
_journal_paper_doi 10.1021/jacs.7b08559
_journal_year 2017
_chemical_formula_moiety 'Cs3 Er F2 O10 Si4'
_chemical_formula_sum 'Cs3 Er F2 O10 Si4'
_chemical_formula_weight 876.35
_space_group_crystal_system triclinic
_space_group_IT_number 2
_space_group_name_Hall '-P 1'
_space_group_name_H-M_alt 'P -1'
_symmetry_space_group_name_Hall '-P 1'
_symmetry_space_group_name_H-M 'P -1'
_audit_creation_date 2017-04-10
_audit_creation_method
;
Olex2 1.2
(compiled 2015.09.30 svn.r3233 for OlexSys, GUI svn.r5103)
;
_cell_angle_alpha 95.8460(10)
_cell_angle_beta 90.0790(10)
_cell_angle_gamma 119.7450(10)
_cell_formula_units_Z 2
_cell_length_a 7.0670(2)
_cell_length_b 7.1177(2)
_cell_length_c 16.1206(5)
_cell_measurement_reflns_used 9484
_cell_measurement_temperature 302(2)
_cell_measurement_theta_max 36.3218
_cell_measurement_theta_min 3.3198
_cell_volume 699.11(4)
_computing_cell_refinement 'SAINT v7.60A (Bruker, 2013)'
_computing_data_collection 'Bruker APEXIII v2016.5-0 (Bruker, 2016)'
_computing_data_reduction 'SAINT v7.60A (Bruker, 2013)'
_computing_molecular_graphics 'Olex2 (Dolomanov et al., 2009)'
_computing_publication_material 'Olex2 (Dolomanov et al., 2009)'
_computing_structure_refinement 'ShelXL (Sheldrick, 2015)'
_computing_structure_solution 'ShelXT (Sheldrick, 2015)'
_diffrn_ambient_temperature 302
_diffrn_measured_fraction_theta_full 0.997
_diffrn_measured_fraction_theta_max 0.997
_diffrn_measurement_device_type 'Bruker APEX-II CCD'
_diffrn_measurement_method '\f and \w scans'
_diffrn_radiation_type MoK\a
_diffrn_radiation_wavelength 0.71073
_diffrn_reflns_av_R_equivalents 0.0278
_diffrn_reflns_av_unetI/netI 0.0143
_diffrn_reflns_Laue_measured_fraction_full 0.997
_diffrn_reflns_Laue_measured_fraction_max 0.997
_diffrn_reflns_limit_h_max 11
_diffrn_reflns_limit_h_min -11
_diffrn_reflns_limit_k_max 11
_diffrn_reflns_limit_k_min -11
_diffrn_reflns_limit_l_max 26
_diffrn_reflns_limit_l_min -26
_diffrn_reflns_number 70586
_diffrn_reflns_point_group_measured_fraction_full 0.997
_diffrn_reflns_point_group_measured_fraction_max 0.997
_diffrn_reflns_theta_full 25.242
_diffrn_reflns_theta_max 36.353
_diffrn_reflns_theta_min 3.320
_exptl_absorpt_coefficient_mu 14.106
_exptl_absorpt_correction_T_max 0.4977
_exptl_absorpt_correction_T_min 0.3861
_exptl_absorpt_correction_type multi-scan
_exptl_absorpt_process_details
;
SADABS-2016/2 (Bruker,2016/2) was used for absorption correction.
wR2(int) was 0.0904 before and 0.0479 after correction.
The Ratio of minimum to maximum transmission is 0.7758.
The \l/2 correction factor is Not present.
;
_exptl_crystal_colour colourless
_exptl_crystal_density_diffrn 4.163
_exptl_crystal_description 'hexagonal plate'
_exptl_crystal_F_000 774
_exptl_crystal_size_max 0.09
_exptl_crystal_size_mid 0.04
_exptl_crystal_size_min 0.03
_refine_diff_density_max 2.864
_refine_diff_density_min -2.423
_refine_diff_density_rms 0.178
_refine_ls_extinction_coef 0.00182(10)
_refine_ls_extinction_expression Fc^*^=kFc[1+0.001xFc^2^\l^3^/sin(2\q)]^-1/4^
_refine_ls_extinction_method 'SHELXL-2014/7 (Sheldrick 2014'
_refine_ls_goodness_of_fit_ref 1.116
_refine_ls_hydrogen_treatment undef
_refine_ls_matrix_type full
_refine_ls_number_parameters 186
_refine_ls_number_reflns 6781
_refine_ls_number_restraints 0
_refine_ls_restrained_S_all 1.116
_refine_ls_R_factor_all 0.0201
_refine_ls_R_factor_gt 0.0198
_refine_ls_shift/su_max 0.002
_refine_ls_shift/su_mean 0.000
_refine_ls_structure_factor_coef Fsqd
_refine_ls_weighting_details 'w=1/[\s^2^(Fo^2^)+4.2000P] where P=(Fo^2^+2Fc^2^)/3'
_refine_ls_weighting_scheme calc
_refine_ls_wR_factor_gt 0.0475
_refine_ls_wR_factor_ref 0.0477
_reflns_Friedel_coverage 0.000
_reflns_number_gt 6710
_reflns_number_total 6781
_reflns_threshold_expression 'I > 2\s(I)'
_cod_data_source_file ja7b08559_si_008.cif
_cod_data_source_block Cs3ErSi4O10F2
_cod_database_code 4126549
_shelx_space_group_comment
;
The symmetry employed for this shelxl refinement is uniquely defined
by the following loop, which should always be used as a source of
symmetry information in preference to the above space-group names.
They are only intended as comments.
;
_shelx_estimated_absorpt_t_max 0.677
_shelx_estimated_absorpt_t_min 0.363
_olex2_refinement_description
;
1. Twinned data refinement
 Scales: 0.8941(8) 0.1059(8)
;
_shelx_shelxl_version_number 2014/7
_olex2_submission_special_instructions 'No special instructions were received'

loop_
_space_group_symop_operation_xyz
'x, y, z'
'-x, -y, -z'

loop_
_atom_site_label
_atom_site_type_symbol
_atom_site_fract_x
_atom_site_fract_y
_atom_site_fract_z
_atom_site_U_iso_or_equiv
_atom_site_adp_type
_atom_site_occupancy
_atom_site_site_symmetry_order
_atom_site_calc_flag
_atom_site_refinement_flags_posn
_atom_site_refinement_flags_adp
_atom_site_refinement_flags_occupancy
Er1 Er -0.5000 1.0000 1.0000 0.00760(3) Uani 1 2 d S T P
Er2 Er 0.5000 1.0000 0.5000 0.01231(3) Uani 1 2 d S T P
Cs1 Cs -0.15537(3) 0.68408(3) 1.05140(2) 0.01778(4) Uani 1 1 d . . .
Cs2 Cs 1.12755(4) 1.26738(4) 0.68169(2) 0.02506(4) Uani 1 1 d . . .
Cs3 Cs 1.18378(6) 1.35563(5) 0.41743(2) 0.03781(6) Uani 1 1 d . . .
Si1 Si 0.45019(13) 0.90506(11) 0.71456(4) 0.00798(10) Uani 1 1 d . . .
Si2 Si -0.37480(12) 0.70752(12) 0.83419(5) 0.00758(11) Uani 1 1 d . . .
Si3 Si -0.29267(11) 0.33509(11) 0.82839(5) 0.00772(11) Uani 1 1 d . . .
Si4 Si 0.07773(12) 0.78912(12) 0.82664(5) 0.00810(11) Uani 1 1 d . . .
O1 O -0.1169(3) 0.8489(3) 0.81466(14) 0.0130(3) Uani 1 1 d . . .
O2 O 0.2199(4) 0.8814(4) 0.74574(15) 0.0154(4) Uani 1 1 d . . .
O3 O -0.4425(3) 0.4491(3) 0.81770(14) 0.0118(3) Uani 1 1 d . . .
O4 O -0.3554(4) 0.1492(3) 0.74956(14) 0.0152(4) Uani 1 1 d . . .
O5 O -0.4227(4) 0.7678(4) 0.92500(14) 0.0175(4) Uani 1 1 d . . .
O6 O 0.4428(5) 0.8515(4) 0.61753(13) 0.0224(5) Uani 1 1 d . . .
O7 O -0.0414(3) 0.5222(3) 0.81206(14) 0.0116(3) Uani 1 1 d . . .
O8 O 0.2051(4) 0.8879(4) 0.91434(15) 0.0189(4) Uani 1 1 d . . .
O9 O -0.3038(4) 0.2556(4) 0.91665(14) 0.0171(4) Uani 1 1 d . . .
O10 O 0.4857(4) 0.7303(4) 0.76045(15) 0.0154(4) Uani 1 1 d . . .
F1 F 0.3950(5) 1.2285(5) 0.55083(17) 0.0315(5) Uani 1 1 d . . .
F2 F 0.8383(4) 1.2360(5) 0.54342(17) 0.0314(5) Uani 1 1 d . . .

loop_
_atom_site_aniso_label
_atom_site_aniso_U_11
_atom_site_aniso_U_22
_atom_site_aniso_U_33
_atom_site_aniso_U_23
_atom_site_aniso_U_13
_atom_site_aniso_U_12
Er1 0.00815(6) 0.00802(5) 0.00668(5) 0.00081(4) 0.00062(5) 0.00409(5)
Er2 0.01319(7) 0.01638(7) 0.00845(6) 0.00219(5) 0.00174(5) 0.00806(6)
Cs1 0.01666(8) 0.01948(7) 0.01783(7) 0.00307(5) 0.00079(6) 0.00934(7)
Cs2 0.02350(10) 0.02737(9) 0.02260(9) -0.00493(7) -0.00091(8) 0.01281(8)
Cs3 0.04283(15) 0.02976(11) 0.03520(12) 0.00049(9) -0.00134(12) 0.01448(12)
Si1 0.0086(3) 0.0079(2) 0.0070(2) 0.00095(19) 0.0006(2) 0.0037(2)
Si2 0.0078(3) 0.0076(3) 0.0086(3) 0.0009(2) 0.0009(2) 0.0048(2)
Si3 0.0074(3) 0.0061(2) 0.0098(3) 0.0019(2) 0.0018(2) 0.0034(2)
Si4 0.0063(3) 0.0072(3) 0.0104(3) 0.0013(2) 0.0001(2) 0.0030(2)
O1 0.0075(7) 0.0095(7) 0.0229(10) 0.0032(7) 0.0021(6) 0.0047(6)
O2 0.0111(8) 0.0180(9) 0.0209(10) 0.0106(8) 0.0071(7) 0.0087(7)
O3 0.0097(8) 0.0076(7) 0.0196(9) 0.0011(6) 0.0016(6) 0.0055(6)
O4 0.0122(8) 0.0092(8) 0.0193(9) -0.0040(7) 0.0022(7) 0.0026(7)
O5 0.0251(11) 0.0193(10) 0.0131(9) -0.0001(7) 0.0051(8) 0.0154(9)
O6 0.0351(14) 0.0210(10) 0.0088(8) 0.0021(7) 0.0031(9) 0.0122(10)
O7 0.0084(7) 0.0066(7) 0.0185(9) 0.0018(6) 0.0025(6) 0.0026(6)
O8 0.0167(10) 0.0222(10) 0.0162(9) -0.0043(8) -0.0069(7) 0.0097(8)
O9 0.0180(9) 0.0187(10) 0.0144(9) 0.0100(7) 0.0042(7) 0.0075(8)
O10 0.0154(9) 0.0130(8) 0.0190(9) 0.0029(7) -0.0054(7) 0.0078(7)
F1 0.0401(14) 0.0354(13) 0.0309(12) 0.0015(10) 0.0092(11) 0.0283(12)
F2 0.0175(10) 0.0364(13) 0.0304(12) 0.0052(10) -0.0039(9) 0.0056(9)

loop_
_atom_type_symbol
_atom_type_description
_atom_type_scat_dispersion_real
_atom_type_scat_dispersion_imag
_atom_type_scat_source
Cs Cs -0.3680 2.1192 'International Tables Vol C Tables 4.2.6.8 and 6.1.1.4'
Er Er -0.2586 4.9576 'International Tables Vol C Tables 4.2.6.8 and 6.1.1.4'
F F 0.0171 0.0103 'International Tables Vol C Tables 4.2.6.8 and 6.1.1.4'
O O 0.0106 0.0060 'International Tables Vol C Tables 4.2.6.8 and 6.1.1.4'
Si Si 0.0817 0.0704 'International Tables Vol C Tables 4.2.6.8 and 6.1.1.4'

loop_
_geom_angle_atom_site_label_1
_geom_angle_atom_site_label_2
_geom_angle_atom_site_label_3
_geom_angle
_geom_angle_site_symmetry_1
_geom_angle_site_symmetry_3
Cs1 Er1 Cs1 180.0 1_455 2_577
Cs1 Er1 Cs1 116.020(5) 2_477 2_467
Cs1 Er1 Cs1 63.980(6) 2_477 1_565
Cs1 Er1 Cs1 64.027(5) 1_455 2_477
Cs1 Er1 Cs1 116.689(5) 1_455 1_565
Cs1 Er1 Cs1 180.0 2_467 1_565
Cs1 Er1 Cs1 116.689(5) 2_577 2_467
Cs1 Er1 Cs1 115.973(5) 1_455 .
Cs1 Er1 Cs1 63.980(5) . 2_467
Cs1 Er1 Cs1 64.027(5) 2_577 .
Cs1 Er1 Cs1 63.311(5) 2_577 1_565
Cs1 Er1 Cs1 180.0 2_477 .
Cs1 Er1 Cs1 116.020(5) . 1_565
Cs1 Er1 Cs1 63.311(5) 1_455 2_467
Cs1 Er1 Cs1 115.973(5) 2_577 2_477
O5 Er1 Cs1 134.30(6) . 2_477
O5 Er1 Cs1 47.93(7) 2_477 1_565
O5 Er1 Cs1 109.87(7) . 1_455
O5 Er1 Cs1 45.70(6) 2_477 2_477
O5 Er1 Cs1 70.13(7) . 2_577
O5 Er1 Cs1 45.70(6) . .
O5 Er1 Cs1 132.07(7) . 1_565
O5 Er1 Cs1 134.30(6) 2_477 .
O5 Er1 Cs1 70.13(7) 2_477 1_455
O5 Er1 Cs1 109.87(7) 2_477 2_577
O5 Er1 Cs1 132.07(7) 2_477 2_467
O5 Er1 Cs1 47.93(7) . 2_467
O5 Er1 O5 180.0 . 2_477
O5 Er1 O8 90.28(9) . 2_577
O5 Er1 O8 89.72(9) . 1_455
O5 Er1 O8 90.27(9) 2_477 1_455
O5 Er1 O8 89.73(9) 2_477 2_577
O5 Er1 O9 89.77(9) . 1_565
O5 Er1 O9 90.23(9) . 2_467
O5 Er1 O9 89.77(9) 2_477 2_467
O5 Er1 O9 90.23(9) 2_477 1_565
O8 Er1 Cs1 49.87(6) 2_577 .
O8 Er1 Cs1 50.67(7) 1_455 1_455
O8 Er1 Cs1 129.33(7) 1_455 2_577
O8 Er1 Cs1 49.87(7) 1_455 2_477
O8 Er1 Cs1 130.13(6) 2_577 2_477
O8 Er1 Cs1 110.81(7) 2_577 2_467
O8 Er1 Cs1 129.33(7) 2_577 1_455
O8 Er1 Cs1 69.19(7) 1_455 2_467
O8 Er1 Cs1 50.67(7) 2_577 2_577
O8 Er1 Cs1 69.19(7) 2_577 1_565
O8 Er1 Cs1 110.81(7) 1_455 1_565
O8 Er1 Cs1 130.13(7) 1_455 .
O8 Er1 O8 180.0 2_577 1_455
O8 Er1 O9 91.03(9) 2_577 1_565
O8 Er1 O9 91.03(9) 1_455 2_467
O8 Er1 O9 88.97(9) 2_577 2_467
O8 Er1 O9 88.97(9) 1_455 1_565
O9 Er1 Cs1 133.10(6) 2_467 2_577
O9 Er1 Cs1 108.24(6) 2_467 2_477
O9 Er1 Cs1 130.11(6) 1_565 2_467
O9 Er1 Cs1 46.90(6) 1_565 2_577
O9 Er1 Cs1 49.89(6) 1_565 1_565
O9 Er1 Cs1 133.10(6) 1_565 1_455
O9 Er1 Cs1 71.76(6) 1_565 2_477
O9 Er1 Cs1 108.24(6) 1_565 .
O9 Er1 Cs1 49.89(6) 2_467 2_467
O9 Er1 Cs1 130.11(6) 2_467 1_565
O9 Er1 Cs1 71.76(6) 2_467 .
O9 Er1 Cs1 46.90(6) 2_467 1_455
O9 Er1 O9 180.0 2_467 1_565
Cs3 Er2 Cs3 105.215(6) 2_776 2_676
Cs3 Er2 Cs3 74.784(6) 2_776 .
Cs3 Er2 Cs3 180.0 2_786 1_445
Cs3 Er2 Cs3 66.935(8) 2_786 .
Cs3 Er2 Cs3 65.484(8) 1_445 2_776
Cs3 Er2 Cs3 180.0 2_676 .
Cs3 Er2 Cs3 65.484(8) 2_786 1_455
Cs3 Er2 Cs3 74.785(6) 1_455 2_676
Cs3 Er2 Cs3 114.516(8) 1_445 1_455
Cs3 Er2 Cs3 113.065(8) 1_445 .
Cs3 Er2 Cs3 180.0 2_776 1_455
Cs3 Er2 Cs3 105.216(6) 1_455 .
Cs3 Er2 Cs3 113.065(8) 2_786 2_676
Cs3 Er2 Cs3 66.935(8) 1_445 2_676
Cs3 Er2 Cs3 114.516(8) 2_786 2_776
O6 Er2 Cs3 102.20(6) . 2_786
O6 Er2 Cs3 118.77(8) 2_676 2_676
O6 Er2 Cs3 54.94(8) 2_676 1_455
O6 Er2 Cs3 77.80(6) 2_676 2_786
O6 Er2 Cs3 61.23(8) 2_676 .
O6 Er2 Cs3 77.80(6) . 1_445
O6 Er2 Cs3 61.23(8) . 2_676
O6 Er2 Cs3 102.20(6) 2_676 1_445
O6 Er2 Cs3 118.77(8) . .
O6 Er2 Cs3 54.94(8) . 2_776
O6 Er2 Cs3 125.06(8) 2_676 2_776
O6 Er2 Cs3 125.06(8) . 1_455
O6 Er2 O6 180.00(5) . 2_676
F1 Er2 Cs3 68.96(8) . 2_676
F1 Er2 Cs3 140.27(7) . 2_776
F1 Er2 Cs3 39.73(7) 2_676 2_776
F1 Er2 Cs3 111.04(8) . .
F1 Er2 Cs3 45.85(8) . 2_786
F1 Er2 Cs3 134.15(8) . 1_445
F1 Er2 Cs3 134.15(8) 2_676 2_786
F1 Er2 Cs3 45.85(8) 2_676 1_445
F1 Er2 Cs3 39.73(7) . 1_455
F1 Er2 Cs3 68.96(8) 2_676 .
F1 Er2 Cs3 140.27(7) 2_676 1_455
F1 Er2 Cs3 111.04(8) 2_676 2_676
F1 Er2 O6 91.81(10) . .
F1 Er2 O6 91.82(10) 2_676 2_676
F1 Er2 O6 88.19(10) . 2_676
F1 Er2 O6 88.18(10) 2_676 .
F1 Er2 F1 180.0 . 2_676
F1 Er2 F2 90.45(10) 2_676 2_676
F1 Er2 F2 89.55(10) 2_676 .
F1 Er2 F2 89.55(10) . 2_676
F1 Er2 F2 90.45(10) . .
F2 Er2 Cs3 46.39(8) 2_676 1_445
F2 Er2 Cs3 133.61(8) 2_676 2_786
F2 Er2 Cs3 36.53(7) . .
F2 Er2 Cs3 46.39(8) . 2_786
F2 Er2 Cs3 143.47(7) 2_676 .
F2 Er2 Cs3 36.53(7) 2_676 2_676
F2 Er2 Cs3 133.61(8) . 1_445
F2 Er2 Cs3 143.47(7) . 2_676
F2 Er2 Cs3 71.24(8) . 2_776
F2 Er2 Cs3 108.76(8) . 1_455
F2 Er2 Cs3 108.76(8) 2_676 2_776
F2 Er2 Cs3 71.24(8) 2_676 1_455
F2 Er2 O6 90.95(10) . .
F2 Er2 O6 89.05(11) 2_676 .
F2 Er2 O6 89.05(11) . 2_676
F2 Er2 O6 90.95(10) 2_676 2_676
F2 Er2 F2 180.0 2_676 .
Si2 Cs1 Si3 97.411(16) 2_467 2_567
Si2 Cs1 Si4 97.393(16) 2_467 2_577
Si3 Cs1 Si4 96.110(16) 2_567 2_577
O1 Cs1 Si2 106.09(4) 2_577 2_467
O1 Cs1 Si3 71.45(4) 2_577 2_567
O1 Cs1 Si4 25.41(3) 2_577 2_577
O1 Cs1 O7 83.95(5) 2_577 2_567
O3 Cs1 Si2 26.02(4) 2_467 2_467
O3 Cs1 Si3 105.00(4) 2_467 2_567
O3 Cs1 Si4 71.94(4) 2_467 2_577
O3 Cs1 O1 84.82(5) 2_467 2_577
O3 Cs1 O7 83.95(5) 2_467 2_567
O5 Cs1 Si2 24.41(4) 2_467 2_467
O5 Cs1 Si2 97.34(5) . 2_467
O5 Cs1 Si3 103.32(5) 2_467 2_567
O5 Cs1 Si3 165.09(5) . 2_567
O5 Cs1 Si4 119.59(4) 2_467 2_577
O5 Cs1 Si4 84.10(4) . 2_577
O5 Cs1 O1 130.49(5) 2_467 2_577
O5 Cs1 O1 106.31(6) . 2_577
O5 Cs1 O3 89.28(6) . 2_467
O5 Cs1 O3 47.93(5) 2_467 2_467
O5 Cs1 O5 89.35(7) . 2_467
O5 Cs1 O7 78.04(6) 2_467 2_567
O5 Cs1 O7 167.19(6) . 2_567
O5 Cs1 O8 60.31(6) . 2_577
O5 Cs1 O8 138.26(6) 2_467 .
O5 Cs1 O8 80.75(6) . .
O5 Cs1 O8 116.16(6) 2_467 2_577
O5 Cs1 O9 59.05(6) 2_467 .
O5 Cs1 O9 81.18(6) . .
O5 Cs1 O9 141.37(6) . 2_567
O7 Cs1 Si2 72.02(4) 2_567 2_467
O7 Cs1 Si3 25.90(4) 2_567 2_567
O7 Cs1 Si4 103.98(4) 2_567 2_577
O8 Cs1 Si2 100.39(5) 2_577 2_467
O8 Cs1 Si2 162.48(4) . 2_467
O8 Cs1 Si3 118.73(4) 2_577 2_567
O8 Cs1 Si3 84.53(4) . 2_567
O8 Cs1 Si4 23.81(4) 2_577 2_577
O8 Cs1 Si4 99.72(5) . 2_577
O8 Cs1 O1 91.07(6) . 2_577
O8 Cs1 O1 47.30(5) 2_577 2_577
O8 Cs1 O3 74.92(6) 2_577 2_467
O8 Cs1 O3 167.72(6) . 2_467
O8 Cs1 O7 127.53(5) 2_577 2_567
O8 Cs1 O7 107.16(5) . 2_567
O8 Cs1 O8 93.80(6) 2_577 .
O8 Cs1 O9 141.49(6) 2_577 .
O8 Cs1 O9 79.32(6) . .
O9 Cs1 Si2 83.17(4) . 2_467
O9 Cs1 Si2 119.83(4) 2_567 2_467
O9 Cs1 Si3 98.47(4) . 2_567
O9 Cs1 Si3 23.88(4) 2_567 2_567
O9 Cs1 Si4 165.21(4) . 2_577
O9 Cs1 Si4 99.93(5) 2_567 2_577
O9 Cs1 O1 74.90(6) 2_567 2_577
O9 Cs1 O1 166.85(5) . 2_577
O9 Cs1 O3 106.36(6) . 2_467
O9 Cs1 O3 128.71(5) 2_567 2_467
O9 Cs1 O5 119.87(6) 2_567 2_467
O9 Cs1 O7 90.29(5) . 2_567
O9 Cs1 O7 47.93(5) 2_567 2_567
O9 Cs1 O8 117.22(6) 2_567 2_577
O9 Cs1 O8 60.65(6) 2_567 .
O9 Cs1 O9 92.47(6) 2_567 .
Si1 Cs2 Cs3 164.291(12) 1_665 2_776
Si1 Cs2 Si2 46.062(15) 1_665 1_765
Si1 Cs2 Si3 83.785(16) 1_665 1_665
Si2 Cs2 Cs3 143.834(14) 1_765 2_776
Si2 Cs2 Si3 90.808(16) 1_765 1_665
Si3 Cs2 Cs3 105.487(13) 1_665 2_776
O1 Cs2 Cs3 60.37(4) 1_655 2_776
O1 Cs2 Si1 135.31(4) 1_655 1_665
O1 Cs2 Si2 98.97(4) 1_655 1_765
O1 Cs2 Si3 67.53(3) 1_655 1_665
O2 Cs2 Cs3 55.87(4) 1_655 2_776
O2 Cs2 Si1 133.71(4) 1_655 1_665
O2 Cs2 Si2 88.47(4) 1_655 1_765
O2 Cs2 Si3 109.16(4) 1_655 1_665
O2 Cs2 O1 42.93(5) 1_655 1_655
O3 Cs2 Cs3 119.65(3) 1_765 2_776
O3 Cs2 Si1 69.64(4) 1_765 1_665
O3 Cs2 Si2 24.21(4) 1_765 1_765
O3 Cs2 Si3 100.61(4) 1_765 1_665
O3 Cs2 O1 82.39(5) 1_765 1_655
O3 Cs2 O2 64.38(5) 1_765 1_655
O4 Cs2 Cs3 83.83(4) 1_665 2_776
O4 Cs2 Si1 102.72(4) 1_665 1_665
O4 Cs2 Si2 113.94(4) 1_665 1_765
O4 Cs2 Si3 23.47(4) 1_665 1_665
O4 Cs2 O1 62.03(5) 1_665 1_655
O4 Cs2 O2 104.38(6) 1_665 1_655
O4 Cs2 O3 120.13(5) 1_665 1_765
O7 Cs2 Cs3 129.18(4) 1_665 2_776
O7 Cs2 Si1 60.83(4) 1_665 1_665
O7 Cs2 Si2 70.88(4) 1_665 1_765
O7 Cs2 Si3 23.69(4) 1_665 1_665
O7 Cs2 O1 84.01(5) 1_665 1_655
O7 Cs2 O2 119.63(6) 1_665 1_655
O7 Cs2 O3 86.46(5) 1_665 1_765
O7 Cs2 O4 46.18(5) 1_665 1_665
O10 Cs2 Cs3 163.25(4) 1_665 2_776
O10 Cs2 Si1 23.49(4) 1_665 1_665
O10 Cs2 Si2 22.59(4) 1_665 1_765
O10 Cs2 Si3 87.85(5) 1_665 1_665
O10 Cs2 O1 118.16(6) 1_665 1_655
O10 Cs2 O2 110.58(6) 1_665 1_655
O10 Cs2 O3 46.25(5) 1_665 1_765
O10 Cs2 O4 110.69(6) 1_665 1_665
O10 Cs2 O7 64.52(6) 1_665 1_665
F1 Cs2 Cs3 73.55(6) 1_655 2_776
F1 Cs2 Si1 95.09(6) 1_655 1_665
F1 Cs2 Si2 95.53(6) 1_655 1_765
F1 Cs2 Si3 170.04(6) 1_655 1_665
F1 Cs2 O1 118.77(6) 1_655 1_655
F1 Cs2 O2 78.75(7) 1_655 1_655
F1 Cs2 O3 88.20(7) 1_655 1_765
F1 Cs2 O4 150.32(7) 1_655 1_665
F1 Cs2 O7 155.66(7) 1_655 1_665
F1 Cs2 O10 95.06(8) 1_655 1_665
F1 Cs2 F2 85.19(7) 1_655 .
F2 Cs2 Cs3 73.89(6) . 2_776
F2 Cs2 Si1 94.73(6) . 1_665
F2 Cs2 Si2 140.77(6) . 1_765
F2 Cs2 Si3 85.04(6) . 1_665
F2 Cs2 O1 115.03(6) . 1_655
F2 Cs2 O2 129.68(7) . 1_655
F2 Cs2 O3 162.43(6) . 1_765
F2 Cs2 O4 69.98(7) . 1_665
F2 Cs2 O7 92.88(7) . 1_665
F2 Cs2 O10 118.18(7) . 1_665
Er2 Cs3 Er2 114.517(8) 1_665 1_655
Er2 Cs3 Cs2 84.846(6) 1_665 .
Er2 Cs3 Si1 117.782(13) 1_665 2_776
Er2 Cs3 Si4 113.703(13) 1_665 2_676
Cs2 Cs3 Er2 175.597(9) 2_776 1_665
Cs2 Cs3 Er2 68.218(7) 2_776 1_655
Cs2 Cs3 Er2 66.266(6) . 1_655
Cs2 Cs3 Cs2 99.507(7) 2_776 .
Cs2 Cs3 Si1 61.049(11) 2_776 2_776
Cs2 Cs3 Si4 62.017(12) 2_776 2_676
Si1 Cs3 Er2 48.354(10) 2_776 1_655
Si1 Cs3 Cs2 114.601(13) 2_776 .
Si4 Cs3 Er2 118.716(12) 2_676 1_655
Si4 Cs3 Cs2 151.878(14) 2_676 .
Si4 Cs3 Si1 76.554(15) 2_676 2_776
O2 Cs3 Er2 123.39(4) 2_676 1_665
O2 Cs3 Er2 120.21(4) 2_676 1_655
O2 Cs3 Cs2 129.35(4) 2_676 .
O2 Cs3 Cs2 53.13(4) 2_676 2_776
O2 Cs3 Si1 89.91(4) 2_676 2_776
O2 Cs3 Si4 22.64(4) 2_676 2_676
O2 Cs3 O6 108.04(5) 2_676 2_776
O6 Cs3 Er2 29.83(3) 2_776 1_655
O6 Cs3 Er2 112.11(4) 2_776 1_665
O6 Cs3 Cs2 68.36(4) 2_776 2_776
O6 Cs3 Cs2 95.10(3) 2_776 .
O6 Cs3 Si1 20.47(4) 2_776 2_776
O6 Cs3 Si4 96.79(4) 2_776 2_676
F1 Cs3 Er2 95.72(5) 1_655 1_665
F1 Cs3 Er2 31.92(5) 2_786 1_665
F1 Cs3 Er2 27.16(5) 1_655 1_655
F1 Cs3 Er2 89.91(5) 2_786 1_655
F1 Cs3 Cs2 41.91(5) 1_655 .
F1 Cs3 Cs2 147.43(5) 2_786 2_776
F1 Cs3 Cs2 92.75(5) 2_786 .
F1 Cs3 Cs2 88.02(5) 1_655 2_776
F1 Cs3 Si1 73.73(5) 1_655 2_776
F1 Cs3 Si1 86.40(5) 2_786 2_776
F1 Cs3 Si4 114.28(6) 2_786 2_676
F1 Cs3 Si4 145.43(5) 1_655 2_676
F1 Cs3 O2 134.35(7) 2_786 2_676
F1 Cs3 O2 140.63(7) 1_655 2_676
F1 Cs3 O6 80.64(6) 2_786 2_776
F1 Cs3 O6 53.57(6) 1_655 2_776
F1 Cs3 F1 81.18(8) 2_786 1_655
F1 Cs3 F2 119.96(8) 2_786 .
F1 Cs3 F2 62.86(6) 2_786 2_786
F2 Cs3 Er2 99.00(6) . 1_655
F2 Cs3 Er2 32.02(5) 2_786 1_665
F2 Cs3 Er2 94.66(6) . 1_665
F2 Cs3 Er2 142.84(5) 2_786 1_655
F2 Cs3 Cs2 146.60(5) 2_786 2_776
F2 Cs3 Cs2 88.99(5) 2_786 .
F2 Cs3 Cs2 42.24(5) . .
F2 Cs3 Cs2 88.19(6) . 2_776
F2 Cs3 Si1 140.30(6) . 2_776
F2 Cs3 Si1 142.67(5) 2_786 2_776
F2 Cs3 Si4 96.35(5) 2_786 2_676
F2 Cs3 Si4 112.36(5) . 2_676
F2 Cs3 O2 90.38(6) . 2_676
F2 Cs3 O2 96.84(6) 2_786 2_676
F2 Cs3 O6 128.11(7) . 2_776
F2 Cs3 O6 143.44(7) 2_786 2_776
F2 Cs3 F1 81.27(7) . 1_655
F2 Cs3 F1 118.02(7) 2_786 1_655
F2 Cs3 F2 76.56(8) 2_786 .
Cs2 Si1 Cs2 112.496(16) . 1_455
Cs2 Si1 Cs2 121.90(2) 1_445 .
Cs2 Si1 Cs2 120.77(2) 1_445 1_455
Cs2 Si1 Cs3 55.663(11) . 2_776
Cs2 Si1 Cs3 68.148(13) 1_445 2_776
Cs2 Si1 Cs3 141.912(17) 1_455 2_776
O2 Si1 Cs2 152.82(9) . .
O2 Si1 Cs2 47.06(8) . 1_455
O2 Si1 Cs2 84.82(9) . 1_445
O2 Si1 Cs3 151.32(9) . 2_776
O4 Si1 Cs2 80.02(9) 1_665 1_455
O4 Si1 Cs2 157.74(9) 1_665 1_445
O4 Si1 Cs2 45.65(8) 1_665 .
O4 Si1 Cs3 101.08(8) 1_665 2_776
O4 Si1 O2 107.60(12) 1_665 .
O6 Si1 Cs2 76.97(9) . 1_445
O6 Si1 Cs2 90.13(11) . 1_455
O6 Si1 Cs2 81.60(12) . .
O6 Si1 Cs3 54.05(12) . 2_776
O6 Si1 O2 112.01(15) . .
O6 Si1 O4 113.33(13) . 1_665
O6 Si1 O10 109.45(14) . .
O10 Si1 Cs2 152.27(9) . 1_455
O10 Si1 Cs2 90.27(9) . .
O10 Si1 Cs2 49.78(8) . 1_445
O10 Si1 Cs3 64.05(9) . 2_776
O10 Si1 O2 105.93(12) . .
O10 Si1 O4 108.20(13) . 1_665
Cs1 Si2 Cs1 124.316(19) 2_467 2_577
Cs1 Si2 Cs1 65.201(12) . 2_577
Cs1 Si2 Cs1 71.240(14) 2_467 .
Cs1 Si2 Cs2 132.18(2) . 1_345
Cs1 Si2 Cs2 67.294(13) 2_467 1_345
Cs2 Si2 Cs1 162.19(2) 1_345 2_577
O1 Si2 Cs1 47.32(8) . 2_577
O1 Si2 Cs1 84.94(8) . .
O1 Si2 Cs1 154.50(8) . 2_467
O1 Si2 Cs2 128.56(9) . 1_345
O1 Si2 O3 106.56(11) . .
O3 Si2 Cs1 84.03(8) . .
O3 Si2 Cs1 139.00(8) . 2_577
O3 Si2 Cs1 63.00(8) . 2_467
O3 Si2 Cs2 56.53(8) . 1_345
O5 Si2 Cs1 56.95(10) . 2_467
O5 Si2 Cs1 48.37(9) . .
O5 Si2 Cs1 68.33(10) . 2_577
O5 Si2 Cs2 118.34(10) . 1_345
O5 Si2 O1 113.05(13) . .
O5 Si2 O3 111.28(13) . .
O5 Si2 O10 115.01(13) . 1_455
O10 Si2 Cs1 163.16(9) 1_455 .
O10 Si2 Cs1 114.41(9) 1_455 2_577
O10 Si2 Cs1 97.95(9) 1_455 2_467
O10 Si2 Cs2 47.95(8) 1_455 1_345
O10 Si2 O1 107.27(12) 1_455 .
O10 Si2 O3 102.86(12) 1_455 .
Cs1 Si3 Cs1 68.909(13) 2_567 .
Cs1 Si3 Cs1 121.806(19) 2_567 2_467
Cs1 Si3 Cs1 64.792(12) . 2_467
Cs1 Si3 Cs2 66.864(12) 2_567 1_445
Cs1 Si3 Cs2 126.789(19) . 1_445
Cs2 Si3 Cs1 168.40(2) 1_445 2_467
O3 Si3 Cs1 44.64(8) . 2_467
O3 Si3 Cs1 148.88(8) . 2_567
O3 Si3 Cs1 80.87(8) . .
O3 Si3 Cs2 132.28(8) . 1_445
O3 Si3 O7 105.52(11) . .
O4 Si3 Cs1 167.03(9) . .
O4 Si3 Cs1 114.56(8) . 2_467
O4 Si3 Cs1 103.07(9) . 2_567
O4 Si3 Cs2 54.08(8) . 1_445
O4 Si3 O3 107.98(12) . .
O4 Si3 O7 103.31(11) . .
O7 Si3 Cs1 64.45(8) . 2_567
O7 Si3 Cs1 136.97(8) . 2_467
O7 Si3 Cs1 82.77(8) . .
O7 Si3 Cs2 52.15(7) . 1_445
O9 Si3 Cs1 71.20(9) . 2_467
O9 Si3 Cs1 52.00(9) . .
O9 Si3 Cs1 52.74(9) . 2_567
O9 Si3 Cs2 114.38(10) . 1_445
O9 Si3 O3 113.11(13) . .
O9 Si3 O4 115.07(13) . .
O9 Si3 O7 111.00(13) . .
Cs1 Si4 Cs1 68.985(13) 2_577 .
Cs1 Si4 Cs2 127.431(19) . 1_455
Cs1 Si4 Cs2 64.217(12) 2_577 1_455
Cs1 Si4 Cs3 136.21(2) . 2_676
Cs1 Si4 Cs3 116.833(19) 2_577 2_676
Cs3 Si4 Cs2 57.123(11) 2_676 1_455
O1 Si4 Cs1 81.90(8) . .
O1 Si4 Cs1 62.65(8) . 2_577
O1 Si4 Cs2 56.32(8) . 1_455
O1 Si4 Cs3 66.77(8) . 2_676
O2 Si4 Cs1 166.99(10) . .
O2 Si4 Cs1 101.38(9) . 2_577
O2 Si4 Cs2 49.63(8) . 1_455
O2 Si4 Cs3 55.46(9) . 2_676
O2 Si4 O1 101.77(12) . .
O2 Si4 O7 107.44(12) . .
O7 Si4 Cs1 83.15(8) . .
O7 Si4 Cs1 150.82(8) . 2_577
O7 Si4 Cs2 134.56(8) . 1_455
O7 Si4 Cs3 77.49(8) . 2_676
O7 Si4 O1 106.14(11) . .
O8 Si4 Cs1 56.09(10) . 2_577
O8 Si4 Cs1 51.65(10) . .
O8 Si4 Cs2 112.82(10) . 1_455
O8 Si4 Cs3 169.26(11) . 2_676
O8 Si4 O1 111.97(13) . .
O8 Si4 O2 115.95(14) . .
O8 Si4 O7 112.61(13) . .
Cs1 O1 Cs2 75.78(4) 2_577 1_455
Si2 O1 Cs1 111.98(10) . 2_577
Si2 O1 Cs2 128.00(10) . 1_455
Si2 O1 Si4 128.67(13) . .
Si4 O1 Cs1 91.94(9) . 2_577
Si4 O1 Cs2 101.05(9) . 1_455
Cs2 O2 Cs3 71.00(4) 1_455 2_676
Si1 O2 Cs2 112.16(10) . 1_455
Si1 O2 Cs3 110.93(11) . 2_676
Si4 O2 Cs2 108.75(10) . 1_455
Si4 O2 Cs3 101.91(10) . 2_676
Si4 O2 Si1 133.76(15) . .
Cs1 O3 Cs2 79.46(4) 2_467 1_345
Si2 O3 Cs1 90.98(8) . 2_467
Si2 O3 Cs2 99.26(9) . 1_345
Si3 O3 Cs1 115.19(10) . 2_467
Si3 O3 Cs2 126.21(10) . 1_345
Si3 O3 Si2 129.70(13) . .
Si1 O4 Cs2 113.70(10) 1_445 1_445
Si3 O4 Cs2 102.46(9) . 1_445
Si3 O4 Si1 140.38(15) . 1_445
Er1 O5 Cs1 102.94(8) . .
Er1 O5 Cs1 100.68(8) . 2_467
Cs1 O5 Cs1 90.65(6) . 2_467
Si2 O5 Er1 142.05(14) . .
Si2 O5 Cs1 109.19(11) . .
Si2 O5 Cs1 98.64(11) . 2_467
Er2 O6 Cs3 95.23(9) . 2_776
Si1 O6 Er2 142.50(15) . .
Si1 O6 Cs3 105.48(13) . 2_776
Cs2 O7 Cs1 80.03(5) 1_445 2_567
Si3 O7 Cs1 89.65(8) . 2_567
Si3 O7 Cs2 104.16(9) . 1_445
Si4 O7 Cs1 113.07(10) . 2_567
Si4 O7 Cs2 122.37(10) . 1_445
Si4 O7 Si3 130.33(13) . .
Er1 O8 Cs1 98.15(8) 1_655 2_577
Er1 O8 Cs1 97.01(8) 1_655 .
Cs1 O8 Cs1 86.20(6) 2_577 .
Si4 O8 Er1 151.40(15) . 1_655
Si4 O8 Cs1 100.10(11) . 2_577
Si4 O8 Cs1 105.98(11) . .
Er1 O9 Cs1 101.07(8) 1_545 2_567
Er1 O9 Cs1 98.28(8) 1_545 .
Cs1 O9 Cs1 87.53(6) 2_567 .
Si3 O9 Er1 146.26(15) . 1_545
Si3 O9 Cs1 103.38(11) . 2_567
Si3 O9 Cs1 105.62(11) . .
Si1 O10 Cs2 106.73(10) . 1_445
Si2 O10 Cs2 109.46(10) 1_655 1_445
Si2 O10 Si1 143.66(15) 1_655 .
Er2 F1 Cs2 139.27(12) . 1_455
Er2 F1 Cs3 113.11(10) . 1_455
Er2 F1 Cs3 102.23(10) . 2_786
Cs2 F1 Cs3 93.50(7) 1_455 1_455
Cs2 F1 Cs3 103.46(8) 1_455 2_786
Cs3 F1 Cs3 98.82(8) 2_786 1_455
Er2 F2 Cs2 133.71(12) . .
Er2 F2 Cs3 117.88(11) . .
Er2 F2 Cs3 101.59(10) . 2_786
Cs2 F2 Cs3 94.07(7) . .
Cs2 F2 Cs3 102.28(8) . 2_786
Cs3 F2 Cs3 103.44(8) 2_786 .

loop_
_geom_bond_atom_site_label_1
_geom_bond_atom_site_label_2
_geom_bond_distance
_geom_bond_site_symmetry_2
Er1 Cs1 4.1533(2) 1_455
Er1 Cs1 4.2109(2) 2_467
Er1 Cs1 4.1812(2) .
Er1 Cs1 4.1533(2) 2_577
Er1 Cs1 4.1812(2) 2_477
Er1 Cs1 4.2109(2) 1_565
Er1 O5 2.232(2) .
Er1 O5 2.232(2) 2_477
Er1 O8 2.237(2) 1_455
Er1 O8 2.237(2) 2_577
Er1 O9 2.245(2) 1_565
Er1 O9 2.245(2) 2_467
Er2 Cs3 4.4829(4) 2_676
Er2 Cs3 4.4119(4) 2_776
Er2 Cs3 4.0471(3) 1_445
Er2 Cs3 4.4829(4) .
Er2 Cs3 4.4119(4) 1_455
Er2 Cs3 4.0471(3) 2_786
Er2 O6 2.204(2) .
Er2 O6 2.204(2) 2_676
Er2 F1 2.190(2) .
Er2 F1 2.190(2) 2_676
Er2 F2 2.191(2) .
Er2 F2 2.191(2) 2_676
Cs1 Si2 3.7518(8) 2_467
Cs1 Si3 3.7770(7) 2_567
Cs1 Si4 3.8314(8) 2_577
Cs1 O1 3.405(2) 2_577
Cs1 O3 3.343(2) 2_467
Cs1 O5 3.181(3) 2_467
Cs1 O5 3.071(2) .
Cs1 O7 3.408(2) 2_567
Cs1 O8 3.230(3) 2_577
Cs1 O8 3.237(3) .
Cs1 O9 3.254(3) .
Cs1 O9 3.090(2) 2_567
Cs2 Cs3 3.9905(4) 2_776
Cs2 Si1 3.9138(7) 1_665
Cs2 Si2 3.9624(8) 1_765
Cs2 Si3 3.9814(7) 1_665
Cs2 O1 3.558(2) 1_655
Cs2 O2 3.376(2) 1_655
Cs2 O3 3.349(2) 1_765
Cs2 O4 3.302(2) 1_665
Cs2 O7 3.242(2) 1_665
Cs2 O10 3.121(2) 1_665
Cs2 F1 2.917(2) 1_655
Cs2 F2 2.938(3) .
Cs3 Er2 4.4118(4) 1_655
Cs3 Er2 4.0471(3) 1_665
Cs3 Cs2 3.9904(4) 2_776
Cs3 Si1 4.3168(9) 2_776
Cs3 Si4 4.1500(8) 2_676
Cs3 O2 3.494(2) 2_676
Cs3 O6 3.626(3) 2_776
Cs3 F1 2.971(3) 2_786
Cs3 F1 3.066(3) 1_655
Cs3 F2 2.991(3) 2_786
Cs3 F2 3.019(3) .
Si1 Cs2 4.2709(8) 1_455
Si1 Cs2 3.9138(7) 1_445
Si1 Cs3 4.3168(9) 2_776
Si1 O2 1.636(2) .
Si1 O4 1.629(2) 1_665
Si1 O6 1.566(2) .
Si1 O10 1.629(2) .
Si2 Cs1 3.7518(8) 2_467
Si2 Cs1 4.2949(8) 2_577
Si2 Cs2 3.9625(8) 1_345
Si2 O1 1.637(2) .
Si2 O3 1.646(2) .
Si2 O5 1.568(2) .
Si2 O10 1.614(2) 1_455
Si3 Cs1 3.7770(7) 2_567
Si3 Cs1 4.3054(7) 2_467
Si3 Cs2 3.9814(7) 1_445
Si3 O3 1.640(2) .
Si3 O4 1.624(2) .
Si3 O7 1.650(2) .
Si3 O9 1.572(2) .
Si4 Cs1 3.8314(8) 2_577
Si4 Cs2 4.1960(8) 1_455
Si4 Cs3 4.1500(8) 2_676
Si4 O1 1.645(2) .
Si4 O2 1.633(2) .
Si4 O7 1.641(2) .
Si4 O8 1.571(2) .
O1 Cs1 3.405(2) 2_577
O1 Cs2 3.558(2) 1_455
O2 Cs2 3.376(2) 1_455
O2 Cs3 3.493(2) 2_676
O3 Cs1 3.343(2) 2_467
O3 Cs2 3.349(2) 1_345
O4 Cs2 3.302(2) 1_445
O4 Si1 1.629(2) 1_445
O5 Cs1 3.181(3) 2_467
O6 Cs3 3.626(3) 2_776
O7 Cs1 3.408(2) 2_567
O7 Cs2 3.242(2) 1_445
O8 Er1 2.237(2) 1_655
O8 Cs1 3.230(3) 2_577
O9 Er1 2.245(2) 1_545
O9 Cs1 3.090(2) 2_567
O10 Cs2 3.121(2) 1_445
O10 Si2 1.614(2) 1_655
F1 Cs2 2.917(2) 1_455
F1 Cs3 3.066(3) 1_455
F1 Cs3 2.971(3) 2_786
F2 Cs3 2.991(3) 2_786

loop_
_twin_individual_id
_twin_individual_mass_fraction_refined
1 0.8941(8)
2 0.1059(8)
